data_2234255
loop_
_publ_author_name
'Ma, Teng'
'Wang, Yuanlu'
'Wang, Fengliang'
'Li, Fei'

_publ_section_title
;
 <i>catena</i>-Poly[[dichloridomercury(II)]-<i>N</i>'-nicotinoylnicotinohydrazide]
;
_journal_coeditor_code HP2029
_journal_issue 4
_journal_name_full 'Acta Crystallographica Section E'
_journal_page_first m367
_journal_paper_doi 10.1107/S1600536812008884
_journal_volume 68
_journal_year 2012
_chemical_formula_iupac '[Hg Cl2 (C12 H10 N4 O2)]'
_chemical_formula_sum 'C12 H10 Cl2 Hg N4 O2'
_chemical_formula_weight 513.73
_chemical_name_systematic
;
<i>catena</i>-Poly[[dichloridomercury(II)]-<i>N</i>'-
nicotinoylnicotinohydrazide]
;
_space_group_IT_number 13
_symmetry_cell_setting monoclinic
_symmetry_space_group_name_Hall '-P 2yc'
_symmetry_space_group_name_H-M 'P 1 2/c 1'
_atom_sites_solution_hydrogens geom
_atom_sites_solution_primary direct
_atom_sites_solution_secondary difmap
_audit_creation_method SHELXL-97
_cell_angle_alpha 90.00
_cell_angle_beta 103.394(2)
_cell_angle_gamma 90.00
_cell_formula_units_Z 2
_cell_length_a 7.2514(4)
_cell_length_b 4.7113(3)
_cell_length_c 21.8591(11)
_cell_measurement_reflns_used 2648
_cell_measurement_temperature 296(2)
_cell_measurement_theta_max 27.86
_cell_measurement_theta_min 2.89
_cell_volume 726.47(7)
_computing_cell_refinement 'SAINT (Bruker, 2007)'
_computing_data_collection 'SMART (Bruker, 2007)'
_computing_data_reduction 'SAINT (Bruker, 2007)'
_computing_molecular_graphics 'DIAMOND (Brandenburg, 1999)'
_computing_publication_material 'SHELXTL (Sheldrick, 2008)'
_computing_structure_refinement 'SHELXL97 (Sheldrick, 2008)'
_computing_structure_solution 'SHELXS97 (Sheldrick, 2008)'
_diffrn_ambient_temperature 296(2)
_diffrn_measured_fraction_theta_full 0.998
_diffrn_measured_fraction_theta_max 0.998
_diffrn_measurement_device_type 'Bruker SMART CCD area-detector'
_diffrn_measurement_method 'phi and omega scans'
_diffrn_radiation_monochromator graphite
_diffrn_radiation_source 'fine-focus sealed tube'
_diffrn_radiation_type MoK\a
_diffrn_radiation_wavelength 0.71073
_diffrn_reflns_av_R_equivalents 0.0175
_diffrn_reflns_av_sigmaI/netI 0.0195
_diffrn_reflns_limit_h_max 8
_diffrn_reflns_limit_h_min -8
_diffrn_reflns_limit_k_max 5
_diffrn_reflns_limit_k_min -5
_diffrn_reflns_limit_l_max 26
_diffrn_reflns_limit_l_min -14
_diffrn_reflns_number 3510
_diffrn_reflns_theta_full 25.03
_diffrn_reflns_theta_max 25.03
_diffrn_reflns_theta_min 1.92
_exptl_absorpt_coefficient_mu 10.969
_exptl_absorpt_correction_T_max 0.1964
_exptl_absorpt_correction_T_min 0.1374
_exptl_absorpt_correction_type multi-scan
_exptl_absorpt_process_details '(SADABS; Sheldrick, 1996)'
_exptl_crystal_colour Yellow
_exptl_crystal_density_diffrn 2.349
_exptl_crystal_density_method 'not measured'
_exptl_crystal_description BLOCK
_exptl_crystal_F_000 480
_exptl_crystal_size_max 0.30
_exptl_crystal_size_mid 0.26
_exptl_crystal_size_min 0.22
_refine_diff_density_max 0.524
_refine_diff_density_min -0.571
_refine_ls_extinction_method none
_refine_ls_goodness_of_fit_ref 1.090
_refine_ls_hydrogen_treatment constr
_refine_ls_matrix_type full
_refine_ls_number_parameters 96
_refine_ls_number_reflns 1288
_refine_ls_number_restraints 0
_refine_ls_restrained_S_all 1.090
_refine_ls_R_factor_all 0.0167
_refine_ls_R_factor_gt 0.0156
_refine_ls_shift/su_max 0.001
_refine_ls_shift/su_mean 0.000
_refine_ls_structure_factor_coef Fsqd
_refine_ls_weighting_details 'calc w=1/[\s^2^(Fo^2^)+(0.0224P)^2^+0.0147P] where P=(Fo^2^+2Fc^2^)/3'
_refine_ls_weighting_scheme calc
_refine_ls_wR_factor_gt 0.0374
_refine_ls_wR_factor_ref 0.0378
_reflns_number_gt 1244
_reflns_number_total 1288
_reflns_threshold_expression I>2sigma(I)
_cod_data_source_file hp2029.cif
_cod_data_source_block I
_cod_original_sg_symbol_H-M 'P 2/c'
_cod_database_code 2234255
_cod_database_fobs_code 2234255

loop_
_symmetry_equiv_pos_as_xyz
'x, y, z'
'-x, y, -z+1/2'
'-x, -y, -z'
'x, -y, z-1/2'

loop_
_atom_site_type_symbol
_atom_site_label
_atom_site_fract_x
_atom_site_fract_y
_atom_site_fract_z
_atom_site_U_iso_or_equiv
_atom_site_adp_type
_atom_site_calc_flag
_atom_site_refinement_flags
_atom_site_occupancy
_atom_site_symmetry_multiplicity
Hg Hg1 0.5000 1.07616(3) 0.7500 0.03638(8) Uani d S 1 2
Cl Cl1 0.81805(12) 1.1749(2) 0.79628(5) 0.0524(2) Uani d . 1 1
O O1 0.7884(3) 0.1092(4) 0.98476(12) 0.0385(5) Uani d . 1 1
N N1 0.4508(3) 0.7488(5) 0.83334(12) 0.0348(6) Uani d . 1 1
N N2 0.9166(4) 0.5412(5) 0.97954(13) 0.0293(6) Uani d . 1 1
H H2A 0.9048 0.7096 0.9639 0.035 Uiso d R 1 1
C C1 0.6042(4) 0.6598(6) 0.87486(15) 0.0305(6) Uani d . 1 1
H H1 0.7211 0.7361 0.8730 0.037 Uiso calc R 1 1
C C2 0.2825(5) 0.6416(8) 0.83653(16) 0.0405(8) Uani d . 1 1
H H2 0.1741 0.7054 0.8082 0.049 Uiso calc R 1 1
C C3 0.2644(5) 0.4401(7) 0.88032(18) 0.0423(8) Uani d . 1 1
H H3 0.1454 0.3698 0.8815 0.051 Uiso calc R 1 1
C C4 0.4239(4) 0.3429(7) 0.92245(15) 0.0345(7) Uani d . 1 1
H H4 0.4146 0.2023 0.9514 0.041 Uiso calc R 1 1
C C5 0.5987(4) 0.4593(6) 0.92072(15) 0.0267(6) Uani d . 1 1
C C6 0.7733(4) 0.3541(6) 0.96446(14) 0.0264(6) Uani d . 1 1

loop_
_atom_site_aniso_label
_atom_site_aniso_U_11
_atom_site_aniso_U_22
_atom_site_aniso_U_33
_atom_site_aniso_U_12
_atom_site_aniso_U_13
_atom_site_aniso_U_23
Hg1 0.03059(11) 0.04571(12) 0.02898(11) 0.000 -0.00099(8) 0.000
Cl1 0.0347(4) 0.0712(6) 0.0475(5) -0.0132(4) 0.0020(4) -0.0076(5)
O1 0.0319(12) 0.0234(10) 0.0553(15) 0.0000(8) 0.0000(11) 0.0057(9)
N1 0.0289(13) 0.0411(14) 0.0303(14) 0.0040(11) -0.0016(11) -0.0001(12)
N2 0.0235(12) 0.0220(11) 0.0361(15) -0.0008(9) -0.0057(11) 0.0066(10)
C1 0.0271(15) 0.0304(14) 0.0316(16) -0.0018(12) 0.0017(13) -0.0014(13)
C2 0.0293(17) 0.0529(18) 0.0331(18) 0.0022(14) -0.0053(15) -0.0012(15)
C3 0.0234(17) 0.058(2) 0.042(2) -0.0087(14) 0.0019(15) -0.0062(16)
C4 0.0292(17) 0.0387(15) 0.0339(17) -0.0052(13) 0.0041(14) -0.0009(14)
C5 0.0254(15) 0.0255(13) 0.0279(16) -0.0010(11) 0.0032(13) -0.0054(12)
C6 0.0251(15) 0.0239(13) 0.0295(16) 0.0008(11) 0.0051(13) -0.0018(12)

loop_
_atom_type_symbol
_atom_type_description
_atom_type_scat_dispersion_real
_atom_type_scat_dispersion_imag
_atom_type_scat_source
C C 0.0033 0.0016 'International Tables Vol C Tables 4.2.6.8 and 6.1.1.4'
H H 0.0000 0.0000 'International Tables Vol C Tables 4.2.6.8 and 6.1.1.4'
N N 0.0061 0.0033 'International Tables Vol C Tables 4.2.6.8 and 6.1.1.4'
O O 0.0106 0.0060 'International Tables Vol C Tables 4.2.6.8 and 6.1.1.4'
Cl Cl 0.1484 0.1585 'International Tables Vol C Tables 4.2.6.8 and 6.1.1.4'
Hg Hg -2.3894 9.2266 'International Tables Vol C Tables 4.2.6.8 and 6.1.1.4'

loop_
_geom_angle_atom_site_label_1
_geom_angle_atom_site_label_2
_geom_angle_atom_site_label_3
_geom_angle_site_symmetry_1
_geom_angle_site_symmetry_3
_geom_angle
Cl1 Hg1 Cl1 . 2_656 157.08(6)
Cl1 Hg1 N1 . 2_656 98.41(6)
Cl1 Hg1 N1 2_656 2_656 95.81(6)
Cl1 Hg1 N1 . . 95.81(6)
Cl1 Hg1 N1 2_656 . 98.41(6)
N1 Hg1 N1 2_656 . 102.92(11)
C1 N1 C2 . . 118.3(3)
C1 N1 Hg1 . . 117.28(19)
C2 N1 Hg1 . . 124.2(2)
C6 N2 N2 . 3_767 119.0(3)
C6 N2 H2A . . 120.5
N2 N2 H2A 3_767 . 120.5
N1 C1 C5 . . 123.3(3)
N1 C1 H1 . . 118.3
C5 C1 H1 . . 118.3
N1 C2 C3 . . 122.1(3)
N1 C2 H2 . . 118.9
C3 C2 H2 . . 118.9
C2 C3 C4 . . 119.6(3)
C2 C3 H3 . . 120.2
C4 C3 H3 . . 120.2
C3 C4 C5 . . 118.7(3)
C3 C4 H4 . . 120.7
C5 C4 H4 . . 120.7
C1 C5 C4 . . 117.9(3)
C1 C5 C6 . . 122.1(3)
C4 C5 C6 . . 119.9(3)
O1 C6 N2 . . 121.8(3)
O1 C6 C5 . . 122.4(3)
N2 C6 C5 . . 115.8(2)

loop_
_geom_bond_atom_site_label_1
_geom_bond_atom_site_label_2
_geom_bond_site_symmetry_2
_geom_bond_distance
Hg1 Cl1 . 2.3405(9)
Hg1 Cl1 2_656 2.3405(9)
Hg1 N1 2_656 2.475(2)
Hg1 N1 . 2.475(2)
O1 C6 . 1.232(3)
N1 C1 . 1.330(4)
N1 C2 . 1.338(4)
N2 C6 . 1.344(4)
N2 N2 3_767 1.383(5)
N2 H2A . 0.8601
C1 C5 . 1.385(5)
C1 H1 . 0.9300
C2 C3 . 1.376(5)
C2 H2 . 0.9300
C3 C4 . 1.379(5)
C3 H3 . 0.9300
C4 C5 . 1.390(4)
C4 H4 . 0.9300
C5 C6 . 1.484(4)

loop_
_geom_hbond_atom_site_label_D
_geom_hbond_atom_site_label_H
_geom_hbond_atom_site_label_A
_geom_hbond_site_symmetry_A
_geom_hbond_distance_DH
_geom_hbond_distance_HA
_geom_hbond_distance_DA
_geom_hbond_angle_DHA
C3 H3 Cl1 1_445 0.93 2.81 3.558(4) 138.1
N2 H2A O1 1_565 0.86 2.15 2.844(3) 136.9

loop_
_geom_torsion_atom_site_label_1
_geom_torsion_atom_site_label_2
_geom_torsion_atom_site_label_3
_geom_torsion_atom_site_label_4
_geom_torsion_site_symmetry_1
_geom_torsion
Cl1 Hg1 N1 C1 . -12.5(2)
Cl1 Hg1 N1 C1 2_656 -174.5(2)
N1 Hg1 N1 C1 2_656 87.6(2)
Cl1 Hg1 N1 C2 . 172.4(2)
Cl1 Hg1 N1 C2 2_656 10.4(3)
N1 Hg1 N1 C2 2_656 -87.6(3)
C2 N1 C1 C5 . 0.8(5)
Hg1 N1 C1 C5 . -174.6(2)
C1 N1 C2 C3 . -1.3(5)
Hg1 N1 C2 C3 . 173.8(3)
N1 C2 C3 C4 . -0.2(5)
C2 C3 C4 C5 . 2.1(5)
N1 C1 C5 C4 . 1.1(5)
N1 C1 C5 C6 . 177.0(3)
C3 C4 C5 C1 . -2.5(5)
C3 C4 C5 C6 . -178.5(3)
N2 N2 C6 O1 3_767 -2.0(5)
N2 N2 C6 C5 3_767 179.5(3)
C1 C5 C6 O1 . -147.0(3)
C4 C5 C6 O1 . 28.8(4)
C1 C5 C6 N2 . 31.5(4)
C4 C5 C6 N2 . -152.7(3)
